data_7214897
loop_
_publ_author_name
'Yufit, Dmitry S.'
'Zubatyuk, Roman'
'Shishkin, Oleg V.'
'Howard, Judith A. K.'

_publ_section_title
;
 Low-melting molecular complexes. Halogen bonds in molecular complexes of
 bromoform
;
_journal_issue 23
_journal_name_full CrystEngComm
_journal_page_first 8222
_journal_paper_doi 10.1039/c2ce26191j
_journal_volume 14
_journal_year 2012
_chemical_formula_moiety '0.5(C10 H18 Br6 O4)'
_chemical_formula_sum 'C5 H9 Br3 O2'
_chemical_formula_weight 340.85
_chemical_melting_point 256.0(10)
_chemical_name_systematic
;
?
;
_space_group_crystal_system monoclinic
_space_group_IT_number 11
_space_group_name_Hall '-P 2yb'
_space_group_name_H-M_alt 'P 1 21/m 1'
_symmetry_space_group_name_Hall '-P 2yb'
_symmetry_space_group_name_H-M 'P 1 21/m 1'
_atom_sites_solution_hydrogens geom
_atom_sites_solution_primary direct
_atom_sites_solution_secondary difmap
_audit_creation_date 2011-10-06
_audit_creation_method
;
Olex2 1.1-beta
(compiled 2011.09.28 svn.r2007, GUI svn.r3868)
;
_cell_angle_alpha 90.00
_cell_angle_beta 106.732(10)
_cell_angle_gamma 90.00
_cell_formula_units_Z 2
_cell_length_a 4.1771(3)
_cell_length_b 19.2999(16)
_cell_length_c 6.0082(5)
_cell_measurement_temperature 160
_cell_volume 463.86(7)
_computing_cell_refinement 'SAINT v6.45A (Bruker, 2003)'
_computing_data_collection 'SMART v5.625 (Bruker, 2001)'
_computing_data_reduction 'SAINT v6.45A (Bruker, 2003)'
_computing_molecular_graphics
;
O. V. Dolomanov, L. J. Bourhis, R. J. Gildea, J. A. K. Howard and H. Puschmann,
OLEX2: a complete structure solution, refinement and analysis program.
J. Appl. Cryst. (2009). 42, 339-341.
;
_computing_publication_material
;
O. V. Dolomanov, L. J. Bourhis, R. J. Gildea, J. A. K. Howard and H. Puschmann,
OLEX2: a complete structure solution, refinement and analysis program.
J. Appl. Cryst. (2009). 42, 339-341.
;
_computing_structure_refinement
;
XL, G.M. Sheldrick, Acta Cryst.
(2008). A64, 112-122
;
_computing_structure_solution 'SHELXS-97 (Sheldrick, 1990)'
_diffrn_ambient_temperature 160
_diffrn_detector 'CCD area detector'
_diffrn_detector_area_resol_mean 5.6
_diffrn_detector_type 'Bruker SMART CCD 6000 area detector'
_diffrn_measured_fraction_theta_full 0.789
_diffrn_measured_fraction_theta_max 0.789
_diffrn_measurement_device 'three-circle diffractometer'
_diffrn_measurement_device_type 'Bruker SMART CCD 6000 area detector'
_diffrn_measurement_method '\w scans'
_diffrn_radiation_monochromator graphite
_diffrn_radiation_probe x-ray
_diffrn_radiation_type MoK\a
_diffrn_radiation_wavelength 0.71073
_diffrn_radiation_xray_symbol K-L~3~
_diffrn_reflns_av_R_equivalents 0.0162
_diffrn_reflns_av_unetI/netI 0.0174
_diffrn_reflns_limit_h_max 4
_diffrn_reflns_limit_h_min -5
_diffrn_reflns_limit_k_max 26
_diffrn_reflns_limit_k_min -22
_diffrn_reflns_limit_l_max 8
_diffrn_reflns_limit_l_min -6
_diffrn_reflns_number 3058
_diffrn_reflns_theta_full 29.49
_diffrn_reflns_theta_max 29.49
_diffrn_reflns_theta_min 2.11
_diffrn_source 'sealed X-ray tube'
_diffrn_source_current 10.0
_diffrn_source_power 0.3
_diffrn_source_target Mo
_diffrn_source_voltage 30.0
_exptl_absorpt_coefficient_mu 12.990
_exptl_absorpt_correction_T_max 0.1088
_exptl_absorpt_correction_T_min 0.0485
_exptl_absorpt_correction_type multi-scan
_exptl_absorpt_process_details
;
SADABS-2006/1 (Bruker,2006) was used for absorption correction.
R(int) was 0.0284 before and 0.0156 after correction.
The Ratio of minimum to maximum transmission is 0.4458.
The \l/2 correction factor is 0.0015.
;
_exptl_crystal_colour 'dull whitish colourless'
_exptl_crystal_colour_lustre dull
_exptl_crystal_colour_modifier whitish
_exptl_crystal_colour_primary colourless
_exptl_crystal_density_diffrn 2.440
_exptl_crystal_density_method 'not measured'
_exptl_crystal_description cylinder
_exptl_crystal_F_000 320
_exptl_crystal_size_max 0.5
_exptl_crystal_size_mid 0.3
_exptl_crystal_size_min 0.3
_refine_diff_density_max 0.525
_refine_diff_density_min -0.506
_refine_diff_density_rms 0.085
_refine_ls_extinction_coef 0.0220(14)
_refine_ls_extinction_expression Fc^*^=kFc[1+0.001xFc^2^\l^3^/sin(2\q)]^-1/4^
_refine_ls_extinction_method SHELXL
_refine_ls_goodness_of_fit_ref 1.114
_refine_ls_hydrogen_treatment mixed
_refine_ls_matrix_type full
_refine_ls_number_parameters 66
_refine_ls_number_reflns 1048
_refine_ls_number_restraints 0
_refine_ls_restrained_S_all 1.114
_refine_ls_R_factor_all 0.0208
_refine_ls_R_factor_gt 0.0182
_refine_ls_shift/su_max 0.000
_refine_ls_shift/su_mean 0.000
_refine_ls_structure_factor_coef Fsqd
_refine_ls_weighting_details 'calc w=1/[\s^2^(Fo^2^)+(0.0250P)^2^+0.2000P] where P=(Fo^2^+2Fc^2^)/3'
_refine_ls_weighting_scheme calc
_refine_ls_wR_factor_gt 0.0449
_refine_ls_wR_factor_ref 0.0457
_reflns_number_gt 974
_reflns_number_total 1048
_reflns_threshold_expression >2sigma(I)
_cod_data_source_file c2ce26191j.txt
_cod_data_source_block III_160K_bfdo
_cod_depositor_comments
;
The following automatic conversions were performed:

'_chemical_melting_point' value '255-257' was changed to '256.0(10)'
- the average value was taken and precision was estimated.

Automatic conversion script
Id: cif_fix_values 2281 2013-09-26 08:29:07Z andrius 
;
_cod_original_cell_volume 463.86(6)
_cod_database_code 7214897

loop_
_space_group_symop_id
_space_group_symop_operation_xyz
1 'x, y, z'
2 '-x, y+1/2, -z'
3 '-x, -y, -z'
4 'x, -y-1/2, z'

loop_
_atom_site_label
_atom_site_type_symbol
_atom_site_fract_x
_atom_site_fract_y
_atom_site_fract_z
_atom_site_U_iso_or_equiv
_atom_site_adp_type
_atom_site_occupancy
_atom_site_symmetry_multiplicity
_atom_site_calc_flag
_atom_site_refinement_flags
O1 O -0.0277(5) 0.45614(8) 0.1834(3) 0.0262(4) Uani 1 1 d .
C1 C -0.0133(7) 0.42885(12) -0.0350(5) 0.0287(6) Uani 1 1 d .
C2 C 0.1543(7) 0.51989(12) 0.2279(4) 0.0270(5) Uani 1 1 d .
H1A H -0.148(8) 0.3872(16) -0.062(5) 0.033(8) Uiso 1 1 d .
H1B H 0.212(6) 0.4186(15) -0.026(4) 0.017(6) Uiso 1 1 d .
H2A H 0.403(7) 0.5116(15) 0.253(5) 0.028(7) Uiso 1 1 d .
H2B H 0.141(8) 0.5375(17) 0.365(6) 0.043(9) Uiso 1 1 d .
Br1 Br 0.25540(6) 0.332385(11) 0.46533(4) 0.02633(11) Uani 1 1 d .
Br2 Br 0.42978(10) 0.2500 0.94200(6) 0.02931(12) Uani 1 2 d S
C1S C 0.4560(8) 0.2500 0.6269(6) 0.0199(5) Uiso 1 2 d S
H1S H 0.661(11) 0.2500 0.646(7) 0.027(10) Uiso 1 2 d S

loop_
_atom_site_aniso_label
_atom_site_aniso_U_11
_atom_site_aniso_U_22
_atom_site_aniso_U_33
_atom_site_aniso_U_23
_atom_site_aniso_U_13
_atom_site_aniso_U_12
O1 0.0388(10) 0.0175(7) 0.0279(9) 0.0051(6) 0.0185(9) 0.0002(6)
C1 0.0429(15) 0.0158(10) 0.0335(13) 0.0013(9) 0.0207(13) 0.0008(9)
C2 0.0364(15) 0.0205(10) 0.0272(12) 0.0003(9) 0.0138(13) -0.0015(9)
Br1 0.0398(2) 0.01616(12) 0.02645(17) 0.00280(7) 0.01503(15) 0.00145(8)
Br2 0.0463(3) 0.02330(16) 0.0221(2) 0.000 0.0157(2) 0.000

loop_
_atom_type_symbol
_atom_type_description
_atom_type_scat_dispersion_real
_atom_type_scat_dispersion_imag
_atom_type_scat_source
C C 0.0033 0.0016 'International Tables Vol C Tables 4.2.6.8 and 6.1.1.4'
H H 0.0000 0.0000 'International Tables Vol C Tables 4.2.6.8 and 6.1.1.4'
O O 0.0106 0.0060 'International Tables Vol C Tables 4.2.6.8 and 6.1.1.4'
Br Br -0.2901 2.4595 'International Tables Vol C Tables 4.2.6.8 and 6.1.1.4'

loop_
_geom_angle_atom_site_label_1
_geom_angle_atom_site_label_2
_geom_angle_atom_site_label_3
_geom_angle
_geom_angle_site_symmetry_1
_geom_angle_site_symmetry_3
C1 O1 H2B 159.8(7) . 3_566
C1 O1 Br1 96.43(12) . .
C2 O1 C1 109.10(16) . .
C2 O1 H2B 90.6(6) . 3_566
C2 O1 Br1 118.83(15) . .
H2B O1 Br1 69.2(6) 3_566 .
O1 C1 C2 110.67(18) . 3_565
O1 C1 H1A 106.6(19) . .
O1 C1 H1B 109.1(16) . .
C2 C1 H1A 109.5(19) 3_565 .
C2 C1 H1B 110.0(16) 3_565 .
H1A C1 H1B 111(3) . .
O1 C2 C1 110.6(2) . 3_565
O1 C2 H2A 110.9(17) . .
O1 C2 H2B 109(2) . .
C1 C2 H2A 112.0(17) 3_565 .
C1 C2 H2B 110(2) 3_565 .
H2A C2 H2B 104(3) . .
C1S Br1 O1 175.00(9) . .
Br1 C1S Br1 111.42(18) . 4_565
Br1 C1S Br2 110.84(10) 4_565 .
Br1 C1S Br2 110.84(10) . .
Br1 C1S H1S 110.6(14) 4_565 .
Br1 C1S H1S 110.6(14) . .
Br2 C1S H1S 102(3) . .

loop_
_geom_bond_atom_site_label_1
_geom_bond_atom_site_label_2
_geom_bond_distance
_geom_bond_site_symmetry_2
O1 C1 1.431(3) .
O1 C2 1.431(3) .
O1 H2B 2.89(4) 3_566
O1 Br1 2.9697(16) .
C1 C2 1.508(3) 3_565
C1 H1A 0.97(3) .
C1 H1B 0.95(3) .
C2 C1 1.508(3) 3_565
C2 H2A 1.02(3) .
C2 H2B 0.91(4) .
Br1 C1S 1.925(2) .
Br2 C1S 1.928(3) .
C1S Br1 1.925(2) 4_565
C1S H1S 0.83(4) .
